data_8100332
loop_
_publ_author_name
'Zhang, Bi-Song'
'Zheng, Yue-Qing'

_publ_section_title
;
Crystal structure of tetraaquamonosuberatonickel(II), Ni(H~2~O)~4~
(C~8~H~12~O~4~)
;
_journal_issue 2
_journal_name_full 'Zeitschrift f\"ur Kristallographie - New Crystal Structures'
_journal_page_first 231
_journal_page_last 232
_journal_volume 218
_journal_year 2003
_chemical_formula_structural 'Ni(H2 O)4 (C8 H12 O4)'
_chemical_formula_sum 'C8 H20 Ni O8'
_chemical_formula_weight 302.95
_space_group_IT_number 2
_symmetry_cell_setting triclinic
_symmetry_space_group_name_Hall '-P 1'
_symmetry_space_group_name_H-M 'P -1'
_cell_angle_alpha 76.780(10)
_cell_angle_beta 87.790(10)
_cell_angle_gamma 76.970(10)
_cell_formula_units_Z 1
_cell_length_a 4.8740(10)
_cell_length_b 6.3290(10)
_cell_length_c 10.5600(10)
_cell_measurement_temperature 293(2)
_cell_volume 308.92(9)
_diffrn_ambient_temperature 293(2)
_exptl_crystal_density_diffrn 1.628
_cod_original_formula_sum 'C8 H20 Ni1 O8'
_cod_database_code 8100332

loop_
_symmetry_equiv_pos_as_xyz
'x, y, z'
'-x, -y, -z'

loop_
_atom_site_label
_atom_site_type_symbol
_atom_site_fract_x
_atom_site_fract_y
_atom_site_fract_z
_atom_site_U_iso_or_equiv
_atom_site_adp_type
_atom_site_occupancy
_atom_site_symmetry_multiplicity
_atom_site_Wyckoff_symbol
_atom_site_calc_flag
_atom_site_refinement_flags
_atom_site_disorder_assembly
_atom_site_disorder_group
Ni Ni 0.5000 0.0000 0.5000 0.01760(9) Uani 1 1 f d S . .
O1 O 0.2680(2) -0.09757(17) 0.37172(10) 0.0254(2) Uani 1 2 i d . . .
O2 O 0.5786(2) -0.38670(18) 0.32671(11) 0.0293(2) Uani 1 2 i d . . .
O3 O 0.1865(2) 0.28071(17) 0.48422(10) 0.0240(2) Uani 1 2 i d . . .
O4 O 0.2953(2) -0.15977(18) 0.65685(11) 0.0274(2) Uani 1 2 i d . . .
C1 C 0.3571(3) -0.2403(2) 0.30256(13) 0.0208(2) Uani 1 2 i d . . .
C2 C 0.1817(3) -0.2198(2) 0.18355(15) 0.0293(3) Uani 1 2 i d . . .
H2A H 0.2422 -0.1148 0.1120 0.043(2) Uiso 1 2 i calc R . .
H2B H -0.0130 -0.1572 0.2008 0.043(2) Uiso 1 2 i calc R . .
C3 C 0.1938(3) -0.4346(2) 0.14017(14) 0.0269(3) Uani 1 2 i d . . .
H3A H 0.1328 -0.5414 0.2105 0.043(2) Uiso 1 2 i calc R . .
H3B H 0.3866 -0.4972 0.1200 0.043(2) Uiso 1 2 i calc R . .
C4 C 0.0066(3) -0.3938(2) 0.02082(14) 0.0289(3) Uani 1 2 i d . . .
H4A H -0.1824 -0.3195 0.0393 0.043(2) Uiso 1 2 i calc R . .
H4B H 0.0768 -0.2949 -0.0508 0.043(2) Uiso 1 2 i calc R . .
HO4B H 0.331(5) -0.293(4) 0.671(2) 0.042(6) Uiso 1 2 i d . . .
HO4A H 0.143(5) -0.113(4) 0.664(2) 0.044(7) Uiso 1 2 i d . . .
HO3B H 0.228(6) 0.348(5) 0.545(3) 0.064(8) Uiso 1 2 i d . . .
HO3A H 0.053(7) 0.255(6) 0.501(3) 0.077(11) Uiso 1 2 i d . . .

loop_
_atom_site_aniso_label
_atom_site_aniso_U_11
_atom_site_aniso_U_22
_atom_site_aniso_U_33
_atom_site_aniso_U_23
_atom_site_aniso_U_13
_atom_site_aniso_U_12
Ni 0.01386(12) 0.01838(13) 0.02296(13) -0.01152(8) -0.00415(7) -0.00080(8)
O1 0.0190(4) 0.0304(5) 0.0321(5) -0.0205(4) -0.0051(4) -0.0019(4)
O2 0.0264(5) 0.0278(5) 0.0369(6) -0.0194(4) -0.0099(4) 0.0014(4)
O3 0.0192(4) 0.0236(4) 0.0306(5) -0.0135(4) -0.0048(4) 0.0011(4)
O4 0.0231(5) 0.0244(5) 0.0338(6) -0.0081(4) 0.0005(4) -0.0019(4)
C1 0.0200(5) 0.0224(5) 0.0243(6) -0.0119(5) -0.0015(4) -0.0068(4)
C2 0.0320(7) 0.0276(6) 0.0311(7) -0.0167(5) -0.0115(5) 0.0000(5)
C3 0.0324(7) 0.0269(6) 0.0249(6) -0.0126(5) -0.0086(5) -0.0052(5)
C4 0.0351(7) 0.0267(6) 0.0279(7) -0.0132(5) -0.0108(5) -0.0039(5)

loop_
_geom_bond_atom_site_label_1
_geom_bond_atom_site_label_2
_geom_bond_distance
_geom_bond_site_symmetry_2
_geom_bond_publ_flag
Ni O3 2.0442(10) . ?
Ni O3 2.0442(10) 2_656 ?
Ni O1 2.0762(9) . ?
Ni O1 2.0762(9) 2_656 ?
Ni O4 2.0792(11) 2_656 ?
Ni O4 2.0792(11) . ?
O1 C1 1.2802(15) . ?
O2 C1 1.2452(16) . ?
O3 HO3B 0.90(3) . ?
O3 HO3A 0.71(3) . ?
O4 HO4B 0.80(2) . ?
O4 HO4A 0.74(3) . ?
C1 C2 1.5118(18) . ?
C2 C3 1.5192(19) . ?
C2 H2A 0.9700 . ?
C2 H2B 0.9700 . ?
C3 C4 1.5235(19) . ?
C3 H3A 0.9700 . ?
C3 H3B 0.9700 . ?
C4 C4 1.522(3) 2_545 ?
C4 H4A 0.9700 . ?
C4 H4B 0.9700 . ?
